data_2022526
loop_
_publ_author_name
'Grze\'skiewicz, Anita M.'
'Stefa\'nski, Tomasz'
'Dutkiewicz, Zbigniew'
'Kubicki, Maciej'

_publ_section_title
;
 Weak intermolecular interactions in a series of biologically active
 4'-methylthio-<i>trans</i>-stilbenes
;
_journal_coeditor_code WP3023
_journal_issue 2
_journal_name_full 'Acta Crystallographica Section C'
_journal_page_first
;
;
_journal_paper_doi 10.1107/S2053229622000420
_journal_volume 78
_journal_year 2022
_chemical_formula_iupac 'C18 H20 O3 S'
_chemical_formula_moiety 'C18 H20 O3 S'
_chemical_formula_sum 'C18 H20 O3 S'
_chemical_formula_weight 316.40
_chemical_name_common
;
2,4,6-Trimethoxy-4'-methylsulfanyl-<i>trans</i>-stilbene
;
_chemical_name_systematic
;
1-[(<i>E</i>)-2-(2,4,6-Trimethoxyphenyl)ethenyl]-4-(methylsulfanyl)benzene
;
_space_group_crystal_system monoclinic
_space_group_IT_number 14
_space_group_name_Hall '-P 2yn'
_space_group_name_H-M_alt 'P 1 21/n 1'
_atom_sites_solution_hydrogens geom
_audit_creation_method SHELXL-2014/7
_cell_angle_alpha 90
_cell_angle_beta 100.261(3)
_cell_angle_gamma 90
_cell_formula_units_Z 4
_cell_length_a 12.2520(5)
_cell_length_b 7.05630(19)
_cell_length_c 19.1866(6)
_cell_measurement_reflns_used 2950
_cell_measurement_temperature 295(2)
_cell_measurement_theta_max 26.9360
_cell_measurement_theta_min 3.6020
_cell_volume 1632.22(10)
_computing_cell_refinement
;
CrysAlis PRO (Rigaku OD, 2021)
;
_computing_data_collection
;
CrysAlis PRO (Rigaku OD, 2021)
;
_computing_data_reduction
;
CrysAlis PRO (Rigaku OD, 2021)
;
_computing_molecular_graphics
;
Mercury (Macrae <i>et al.</i>,  2020)
;
_computing_publication_material
;
SHELXL2014 (Sheldrick, 2015b)
;
_computing_structure_refinement
;
SHELXL2014 (Sheldrick, 2015b)
;
_computing_structure_solution
;
SHELXT2014 (Sheldrick, 2015a)
;
_diffrn_ambient_temperature 295(2)
_diffrn_detector 'CCD plate'
_diffrn_detector_area_resol_mean 16.2413
_diffrn_measured_fraction_theta_full 0.998
_diffrn_measured_fraction_theta_max 0.998
_diffrn_measurement_device 'four-circle diffractometer'
_diffrn_measurement_device_type 'Rigaku OD Xcalibur Eos'
_diffrn_measurement_method '\w scans'
_diffrn_radiation_monochromator graphite
_diffrn_radiation_probe x-ray
_diffrn_radiation_type 'Mo K\a'
_diffrn_radiation_wavelength 0.71073
_diffrn_reflns_av_R_equivalents 0.0198
_diffrn_reflns_av_unetI/netI 0.0248
_diffrn_reflns_limit_h_max 14
_diffrn_reflns_limit_h_min -14
_diffrn_reflns_limit_k_max 8
_diffrn_reflns_limit_k_min -8
_diffrn_reflns_limit_l_max 22
_diffrn_reflns_limit_l_min -21
_diffrn_reflns_number 10241
_diffrn_reflns_theta_full 24.995
_diffrn_reflns_theta_max 24.995
_diffrn_reflns_theta_min 3.345
_diffrn_source 'fine-focus sealed X-ray tube'
_exptl_absorpt_coefficient_mu 0.208
_exptl_absorpt_correction_T_max 1.00000
_exptl_absorpt_correction_T_min 0.91417
_exptl_absorpt_correction_type multi-scan
_exptl_absorpt_process_details
;
(CrysAlis PRO; Rigaku OD, 2021)
;
_exptl_crystal_colour colourless
_exptl_crystal_density_diffrn 1.288
_exptl_crystal_description plate
_exptl_crystal_F_000 672
_exptl_crystal_size_max 0.25
_exptl_crystal_size_mid 0.2
_exptl_crystal_size_min 0.07
_refine_diff_density_max 0.142
_refine_diff_density_min -0.243
_refine_ls_extinction_method none
_refine_ls_goodness_of_fit_ref 1.025
_refine_ls_hydrogen_treatment constr
_refine_ls_matrix_type full
_refine_ls_number_parameters 203
_refine_ls_number_reflns 2882
_refine_ls_number_restraints 0
_refine_ls_restrained_S_all 1.025
_refine_ls_R_factor_all 0.0593
_refine_ls_R_factor_gt 0.0411
_refine_ls_shift/su_max 0.001
_refine_ls_shift/su_mean 0.000
_refine_ls_structure_factor_coef Fsqd
_refine_ls_weighting_details 'w=1/[\s^2^(Fo^2^)+(0.0454P)^2^+0.2779P] where P=(Fo^2^+2Fc^2^)/3'
_refine_ls_weighting_scheme calc
_refine_ls_wR_factor_gt 0.0959
_refine_ls_wR_factor_ref 0.1032
_reflns_number_gt 2177
_reflns_number_total 2882
_reflns_threshold_expression 'I > 2\s(I)'
_cod_data_source_file wp3023sup1.cif
_cod_data_source_block 9
_cod_original_sg_symbol_H-M 'P 21/n'
_cod_database_code 2022526
_shelx_space_group_comment
;
The symmetry employed for this shelxl refinement is uniquely defined
by the following loop, which should always be used as a source of
symmetry information in preference to the above space-group names.
They are only intended as comments.
;

loop_
_space_group_symop_operation_xyz
'x, y, z'
'-x+1/2, y+1/2, -z+1/2'
'-x, -y, -z'
'x-1/2, -y-1/2, z-1/2'

loop_
_atom_site_type_symbol
_atom_site_label
_atom_site_fract_x
_atom_site_fract_y
_atom_site_fract_z
_atom_site_U_iso_or_equiv
_atom_site_adp_type
_atom_site_calc_flag
_atom_site_occupancy
_atom_site_disorder_assembly
_atom_site_disorder_group
C C1 0.23065(13) 0.1850(2) 0.51421(8) 0.0417(4) Uani d 1 . .
C C2 0.23653(14) 0.1917(2) 0.58854(9) 0.0446(4) Uani d 1 . .
O O2 0.28784(11) 0.34820(18) 0.62131(6) 0.0598(4) Uani d 1 . .
C C21 0.2972(2) 0.3625(3) 0.69622(10) 0.0779(7) Uani d 1 . .
H H21A 0.2245 0.3636 0.7084 0.117 Uiso calc 1 . .
H H21B 0.3353 0.4776 0.7124 0.117 Uiso calc 1 . .
H H21C 0.3382 0.2560 0.7184 0.117 Uiso calc 1 . .
C C3 0.19273(15) 0.0509(2) 0.62466(9) 0.0492(4) Uani d 1 . .
H H3 0.1974 0.0595 0.6735 0.059 Uiso calc 1 . .
C C4 0.14191(15) -0.1031(2) 0.58831(9) 0.0479(4) Uani d 1 . .
O O4 0.10242(12) -0.23555(19) 0.62965(7) 0.0670(4) Uani d 1 . .
C C41 0.04206(18) -0.3921(3) 0.59593(11) 0.0697(6) Uani d 1 . .
H H41A -0.0211 -0.3469 0.5632 0.105 Uiso calc 1 . .
H H41B 0.0176 -0.4708 0.6310 0.105 Uiso calc 1 . .
H H41C 0.0889 -0.4645 0.5708 0.105 Uiso calc 1 . .
C C5 0.13342(14) -0.1175(2) 0.51591(9) 0.0474(4) Uani d 1 . .
H H5 0.0993 -0.2219 0.4917 0.057 Uiso calc 1 . .
C C6 0.17675(14) 0.0270(2) 0.47974(8) 0.0425(4) Uani d 1 . .
O O6 0.16836(11) 0.02479(17) 0.40791(6) 0.0566(4) Uani d 1 . .
C C61 0.11255(17) -0.1292(3) 0.36915(9) 0.0599(5) Uani d 1 . .
H H61A 0.1125 -0.1113 0.3195 0.090 Uiso calc 1 . .
H H61B 0.0375 -0.1349 0.3772 0.090 Uiso calc 1 . .
H H61C 0.1500 -0.2454 0.3845 0.090 Uiso calc 1 . .
C C7 0.27976(14) 0.3415(2) 0.48018(9) 0.0467(4) Uani d 1 . .
H H7 0.3086 0.4380 0.5110 0.056 Uiso calc 1 . .
C C8 0.29068(14) 0.3708(2) 0.41367(9) 0.0490(4) Uani d 1 . .
H H8 0.2633 0.2782 0.3807 0.059 Uiso calc 1 . .
C C1' 0.34262(14) 0.5379(2) 0.38774(9) 0.0448(4) Uani d 1 . .
C C2' 0.33926(16) 0.5644(3) 0.31597(9) 0.0535(5) Uani d 1 . .
H H2' 0.3051 0.4734 0.2844 0.064 Uiso calc 1 . .
C C3' 0.38501(16) 0.7218(3) 0.28997(10) 0.0572(5) Uani d 1 . .
H H3' 0.3814 0.7347 0.2414 0.069 Uiso calc 1 . .
C C4' 0.43628(15) 0.8611(2) 0.33493(9) 0.0514(5) Uani d 1 . .
S S4' 0.48868(6) 1.06088(8) 0.29681(3) 0.0804(2) Uani d 1 . .
C C41' 0.55207(18) 1.1967(3) 0.37127(12) 0.0763(6) Uani d 1 . .
H H41D 0.5812 1.3119 0.3553 0.114 Uiso calc 1 . .
H H41E 0.6113 1.1250 0.3986 0.114 Uiso calc 1 . .
H H41F 0.4979 1.2265 0.4001 0.114 Uiso calc 1 . .
C C5' 0.44241(19) 0.8341(3) 0.40672(10) 0.0714(6) Uani d 1 . .
H H5' 0.4777 0.9240 0.4384 0.086 Uiso calc 1 . .
C C6' 0.39687(18) 0.6754(3) 0.43199(10) 0.0673(6) Uani d 1 . .
H H6' 0.4029 0.6604 0.4807 0.081 Uiso calc 1 . .

loop_
_atom_site_aniso_label
_atom_site_aniso_U_11
_atom_site_aniso_U_22
_atom_site_aniso_U_33
_atom_site_aniso_U_12
_atom_site_aniso_U_13
_atom_site_aniso_U_23
C1 0.0443(9) 0.0454(9) 0.0367(9) 0.0044(8) 0.0105(7) 0.0003(8)
C2 0.0492(10) 0.0486(10) 0.0364(9) 0.0026(8) 0.0085(8) -0.0023(8)
O2 0.0839(9) 0.0616(8) 0.0351(7) -0.0171(7) 0.0140(6) -0.0088(6)
C21 0.1135(19) 0.0835(15) 0.0390(11) -0.0281(14) 0.0198(11) -0.0157(11)
C3 0.0580(11) 0.0586(11) 0.0321(9) 0.0001(9) 0.0111(8) 0.0022(8)
C4 0.0511(11) 0.0500(10) 0.0441(10) 0.0030(9) 0.0124(8) 0.0078(8)
O4 0.0890(10) 0.0642(8) 0.0492(8) -0.0180(8) 0.0159(7) 0.0089(7)
C41 0.0799(15) 0.0581(12) 0.0714(14) -0.0135(11) 0.0141(12) 0.0096(11)
C5 0.0527(11) 0.0455(9) 0.0438(10) 0.0003(8) 0.0082(8) -0.0010(8)
C6 0.0452(10) 0.0478(10) 0.0350(9) 0.0062(8) 0.0085(7) -0.0018(8)
O6 0.0787(9) 0.0579(8) 0.0338(7) -0.0118(7) 0.0121(6) -0.0065(6)
C61 0.0761(14) 0.0605(11) 0.0430(10) -0.0080(11) 0.0104(10) -0.0127(9)
C7 0.0541(11) 0.0489(10) 0.0378(10) -0.0010(9) 0.0100(8) -0.0031(8)
C8 0.0564(11) 0.0526(10) 0.0377(10) -0.0049(9) 0.0079(8) -0.0041(8)
C1' 0.0472(10) 0.0499(10) 0.0373(9) 0.0018(8) 0.0076(8) 0.0003(8)
C2' 0.0675(12) 0.0547(11) 0.0383(10) -0.0071(10) 0.0093(9) -0.0043(8)
C3' 0.0752(13) 0.0606(12) 0.0367(10) -0.0010(10) 0.0120(9) 0.0049(9)
C4' 0.0586(11) 0.0498(10) 0.0459(10) 0.0011(9) 0.0101(9) 0.0053(9)
S4' 0.1132(5) 0.0633(4) 0.0657(4) -0.0185(3) 0.0188(3) 0.0140(3)
C41' 0.0771(15) 0.0553(12) 0.0973(17) -0.0077(11) 0.0178(13) -0.0019(12)
C5' 0.0980(17) 0.0680(13) 0.0458(11) -0.0276(12) 0.0064(11) -0.0062(10)
C6' 0.0931(16) 0.0741(13) 0.0340(10) -0.0223(12) 0.0094(10) 0.0018(10)

loop_
_atom_type_symbol
_atom_type_description
_atom_type_scat_dispersion_real
_atom_type_scat_dispersion_imag
_atom_type_scat_source
C C 0.0033 0.0016 'International Tables Vol C Tables 4.2.6.8 and 6.1.1.4'
H H 0.0000 0.0000 'International Tables Vol C Tables 4.2.6.8 and 6.1.1.4'
O O 0.0106 0.0060 'International Tables Vol C Tables 4.2.6.8 and 6.1.1.4'
S S 0.1246 0.1234 'International Tables Vol C Tables 4.2.6.8 and 6.1.1.4'

loop_
_geom_angle_atom_site_label_1
_geom_angle_atom_site_label_2
_geom_angle_atom_site_label_3
_geom_angle_site_symmetry_1
_geom_angle_site_symmetry_3
_geom_angle
_geom_angle_publ_flag
C6 C1 C2 . . 115.95(15) ?
C6 C1 C7 . . 125.87(15) ?
C2 C1 C7 . . 118.17(15) ?
O2 C2 C3 . . 122.74(15) ?
O2 C2 C1 . . 115.30(14) ?
C3 C2 C1 . . 121.96(16) ?
C2 O2 C21 . . 117.98(14) ?
O2 C21 H21A . . 109.5 ?
O2 C21 H21B . . 109.5 ?
H21A C21 H21B . . 109.5 ?
O2 C21 H21C . . 109.5 ?
H21A C21 H21C . . 109.5 ?
H21B C21 H21C . . 109.5 ?
C2 C3 C4 . . 119.78(15) ?
C2 C3 H3 . . 120.1 ?
C4 C3 H3 . . 120.1 ?
O4 C4 C5 . . 124.27(17) ?
O4 C4 C3 . . 114.80(15) ?
C5 C4 C3 . . 120.93(16) ?
C4 O4 C41 . . 118.45(14) ?
O4 C41 H41A . . 109.5 ?
O4 C41 H41B . . 109.5 ?
H41A C41 H41B . . 109.5 ?
O4 C41 H41C . . 109.5 ?
H41A C41 H41C . . 109.5 ?
H41B C41 H41C . . 109.5 ?
C4 C5 C6 . . 118.83(16) ?
C4 C5 H5 . . 120.6 ?
C6 C5 H5 . . 120.6 ?
O6 C6 C5 . . 121.96(15) ?
O6 C6 C1 . . 115.50(14) ?
C5 C6 C1 . . 122.53(15) ?
C6 O6 C61 . . 118.69(14) ?
O6 C61 H61A . . 109.5 ?
O6 C61 H61B . . 109.5 ?
H61A C61 H61B . . 109.5 ?
O6 C61 H61C . . 109.5 ?
H61A C61 H61C . . 109.5 ?
H61B C61 H61C . . 109.5 ?
C8 C7 C1 . . 131.90(17) ?
C8 C7 H7 . . 114.0 ?
C1 C7 H7 . . 114.0 ?
C7 C8 C1' . . 125.25(16) ?
C7 C8 H8 . . 117.4 ?
C1' C8 H8 . . 117.4 ?
C6' C1' C2' . . 116.31(16) ?
C6' C1' C8 . . 123.14(15) ?
C2' C1' C8 . . 120.55(16) ?
C3' C2' C1' . . 121.87(17) ?
C3' C2' H2' . . 119.1 ?
C1' C2' H2' . . 119.1 ?
C2' C3' C4' . . 121.09(17) ?
C2' C3' H3' . . 119.5 ?
C4' C3' H3' . . 119.5 ?
C5' C4' C3' . . 117.56(17) ?
C5' C4' S4' . . 124.49(15) ?
C3' C4' S4' . . 117.95(13) ?
C4' S4' C41' . . 103.71(10) ?
S4' C41' H41D . . 109.5 ?
S4' C41' H41E . . 109.5 ?
H41D C41' H41E . . 109.5 ?
S4' C41' H41F . . 109.5 ?
H41D C41' H41F . . 109.5 ?
H41E C41' H41F . . 109.5 ?
C6' C5' C4' . . 120.70(18) ?
C6' C5' H5' . . 119.6 ?
C4' C5' H5' . . 119.6 ?
C5' C6' C1' . . 122.43(17) ?
C5' C6' H6' . . 118.8 ?
C1' C6' H6' . . 118.8 ?

loop_
_geom_bond_atom_site_label_1
_geom_bond_atom_site_label_2
_geom_bond_site_symmetry_2
_geom_bond_distance
_geom_bond_publ_flag
C1 C6 . 1.400(2) ?
C1 C2 . 1.416(2) ?
C1 C7 . 1.465(2) ?
C2 O2 . 1.3670(19) ?
C2 C3 . 1.374(2) ?
O2 C21 . 1.425(2) ?
C21 H21A . 0.9600 ?
C21 H21B . 0.9600 ?
C21 H21C . 0.9600 ?
C3 C4 . 1.379(2) ?
C3 H3 . 0.9300 ?
C4 O4 . 1.369(2) ?
C4 C5 . 1.378(2) ?
O4 C41 . 1.420(2) ?
C41 H41A . 0.9600 ?
C41 H41B . 0.9600 ?
C41 H41C . 0.9600 ?
C5 C6 . 1.391(2) ?
C5 H5 . 0.9300 ?
C6 O6 . 1.3636(19) ?
O6 C61 . 1.421(2) ?
C61 H61A . 0.9600 ?
C61 H61B . 0.9600 ?
C61 H61C . 0.9600 ?
C7 C8 . 1.323(2) ?
C7 H7 . 0.9300 ?
C8 C1' . 1.468(2) ?
C8 H8 . 0.9300 ?
C1' C6' . 1.379(2) ?
C1' C2' . 1.383(2) ?
C2' C3' . 1.377(2) ?
C2' H2' . 0.9300 ?
C3' C4' . 1.383(2) ?
C3' H3' . 0.9300 ?
C4' C5' . 1.379(3) ?
C4' S4' . 1.7611(18) ?
S4' C41' . 1.780(2) ?
C41' H41D . 0.9600 ?
C41' H41E . 0.9600 ?
C41' H41F . 0.9600 ?
C5' C6' . 1.377(3) ?
C5' H5' . 0.9300 ?
C6' H6' . 0.9300 ?

_cod_database_fobs_code 2022526
